data_4061598
_journal_name_full Organometallics
_journal_paper_doi 10.1021/om050411u
_journal_year 2005
_chemical_formula_sum 'C18 H50 B9 N2 O2 Si2 Sm'
_chemical_formula_weight 630.42
_space_group_IT_number 2
_symmetry_cell_setting triclinic
_symmetry_space_group_name_Hall '-P 1'
_symmetry_space_group_name_H-M 'P -1'
_cell_angle_alpha 99.41(3)
_cell_angle_beta 99.45(3)
_cell_angle_gamma 91.37(3)
_cell_formula_units_Z 4
_cell_length_a 10.349(2)
_cell_length_b 17.459(4)
_cell_length_c 18.070(4)
_cell_measurement_temperature 293(2)
_cell_volume 3173.2(11)
_diffrn_ambient_temperature 293(2)
_exptl_crystal_density_diffrn 1.320
_cod_depositor_comments
;
The following automatic conversions were performed:
'_symmetry_cell_setting' value 'TRICLINIC' changed to 'triclinic'
according to '/home/saulius/struct/CIF-dictionaries/cif_core.dic'
dictionary named 'cif_core.dic' version 2.4.1 from 2010-06-29.

Automatic conversion script
Id: cif_fix_enum 1527 2010-12-29 10:47:43Z saulius 
;
_cod_database_code 4061598

loop_
_symmetry_equiv_pos_as_xyz
'x, y, z'
'-x, -y, -z'

loop_
_atom_site_label
_atom_site_type_symbol
_atom_site_fract_x
_atom_site_fract_y
_atom_site_fract_z
_atom_site_U_iso_or_equiv
_atom_site_adp_type
_atom_site_occupancy
_atom_site_symmetry_multiplicity
_atom_site_calc_flag
_atom_site_refinement_flags
_atom_site_disorder_assembly
_atom_site_disorder_group
Sm1 Sm 0.52780(3) 0.841621(19) 0.743342(17) 0.06296(12) Uani 1 1 d . . .
Sm1' Sm 0.20119(3) 0.654576(19) 0.261104(18) 0.06442(12) Uani 1 1 d . . .
Si1' Si 0.3109(4) 0.7084(2) 0.08813(17) 0.1298(11) Uani 1 1 d . . .
HI1' H 0.2295 0.7356 0.0899 0.156 Uiso 1 1 calc R . .
Si1 Si 0.7572(4) 0.7868(2) 0.90690(17) 0.1335(11) Uani 1 1 d . . .
HI1 H 0.6745 0.7593 0.9090 0.160 Uiso 1 1 calc R . .
Si2' Si 0.36162(19) 0.56116(14) 0.14272(11) 0.0790(5) Uani 1 1 d . . .
HI2' H 0.3383 0.5376 0.1847 0.095 Uiso 1 1 calc R . .
Si2 Si 0.77551(17) 0.93470(14) 0.84849(13) 0.0840(6) Uani 1 1 d . . .
HI2 H 0.7213 0.9584 0.8095 0.101 Uiso 1 1 calc R . .
O1 O 0.4484(5) 0.9434(3) 0.6678(3) 0.0844(13) Uani 1 1 d . . .
O1' O 0.1710(5) 0.5489(3) 0.3349(2) 0.0786(12) Uani 1 1 d . . .
O2 O 0.7008(4) 0.8444(3) 0.6604(3) 0.0785(12) Uani 1 1 d . . .
O2' O 0.4258(4) 0.6492(3) 0.3351(3) 0.0787(12) Uani 1 1 d . . .
N2' N 0.2902(6) 0.6472(4) 0.1499(3) 0.0814(15) Uani 1 1 d . . .
N1 N 0.3824(6) 0.9172(4) 0.8341(4) 0.0923(19) Uani 1 1 d . . .
N1' N -0.0150(6) 0.5827(5) 0.1826(4) 0.096(2) Uani 1 1 d . . .
N2 N 0.6961(5) 0.8481(4) 0.8472(3) 0.0816(15) Uani 1 1 d . . .
C1 C 0.3080(6) 0.7445(4) 0.7608(4) 0.0773(18) Uani 1 1 d . . .
C1' C -0.0174(7) 0.7563(5) 0.2622(6) 0.108(3) Uani 1 1 d . . .
C2 C 0.2884(7) 0.7618(5) 0.6754(4) 0.0835(19) Uani 1 1 d . . .
H2 H 0.2336 0.8123 0.6617 0.100 Uiso 1 1 calc R . .
C2' C 0.1005(7) 0.7948(5) 0.2307(5) 0.094(2) Uani 1 1 d . . .
H2' H 0.1019 0.7840 0.1691 0.112 Uiso 1 1 calc R . .
C11 C 0.2478(7) 0.7925(5) 0.8235(5) 0.093(2) Uani 1 1 d . . .
H11A H 0.1669 0.8121 0.8001 0.112 Uiso 1 1 calc R . .
H11B H 0.2248 0.7581 0.8569 0.112 Uiso 1 1 calc R . .
C11' C -0.1292(8) 0.7083(6) 0.2032(8) 0.143(4) Uani 1 1 d . . .
H11C H -0.1784 0.7438 0.1748 0.172 Uiso 1 1 calc R . .
H11D H -0.1886 0.6855 0.2309 0.172 Uiso 1 1 calc R . .
C12 C 0.3308(12) 0.8600(6) 0.8714(6) 0.136(4) Uani 1 1 d . . .
H12A H 0.2790 0.8864 0.9070 0.163 Uiso 1 1 calc R . .
H12B H 0.4042 0.8393 0.9012 0.163 Uiso 1 1 calc R . .
C12' C -0.0828(11) 0.6398(7) 0.1433(8) 0.162(6) Uani 1 1 d . . .
H12B H -0.1588 0.6148 0.1081 0.194 Uiso 1 1 calc R . .
H12C H -0.0251 0.6618 0.1141 0.194 Uiso 1 1 calc R . .
C13 C 0.2659(9) 0.9585(6) 0.7949(6) 0.122(3) Uani 1 1 d . . .
H13A H 0.2194 0.9845 0.8327 0.183 Uiso 1 1 calc R . .
H13B H 0.2077 0.9207 0.7596 0.183 Uiso 1 1 calc R . .
H13C H 0.2986 0.9959 0.7681 0.183 Uiso 1 1 calc R . .
C13' C -0.1016(9) 0.5464(6) 0.2263(7) 0.145(4) Uani 1 1 d . . .
H13D H -0.1779 0.5220 0.1923 0.218 Uiso 1 1 calc R . .
H13E H -0.1280 0.5856 0.2639 0.218 Uiso 1 1 calc R . .
H13F H -0.0550 0.5081 0.2511 0.218 Uiso 1 1 calc R . .
C14 C 0.4517(10) 0.9810(6) 0.8863(6) 0.141(4) Uani 1 1 d . . .
H14A H 0.3935 1.0063 0.9176 0.212 Uiso 1 1 calc R . .
H14B H 0.4843 1.0174 0.8584 0.212 Uiso 1 1 calc R . .
H14C H 0.5238 0.9623 0.9178 0.212 Uiso 1 1 calc R . .
C14' C 0.0082(10) 0.5170(6) 0.1293(7) 0.150(5) Uani 1 1 d . . .
H14D H -0.0741 0.4929 0.1023 0.226 Uiso 1 1 calc R . .
H14E H 0.0562 0.4805 0.1559 0.226 Uiso 1 1 calc R . .
H14F H 0.0582 0.5335 0.0939 0.226 Uiso 1 1 calc R . .
C15' C 0.290(4) 0.6786(18) -0.0004(9) 0.64(2) Uani 1 1 d . . .
H15A H 0.2284 0.6347 -0.0134 0.953 Uiso 1 1 calc R . .
H15B H 0.3725 0.6634 -0.0148 0.953 Uiso 1 1 calc R . .
H15C H 0.2576 0.7194 -0.0268 0.953 Uiso 1 1 calc R . .
C15 C 0.802(3) 0.8181(15) 0.9981(9) 0.47(3) Uani 1 1 d . . .
H15D H 0.7515 0.8614 1.0137 0.706 Uiso 1 1 calc R . .
H15E H 0.8935 0.8343 1.0084 0.706 Uiso 1 1 calc R . .
H15F H 0.7876 0.7771 1.0258 0.706 Uiso 1 1 calc R . .
C16 C 0.8386(16) 0.7047(8) 0.8628(8) 0.197(7) Uani 1 1 d . . .
H16A H 0.7888 0.6839 0.8136 0.295 Uiso 1 1 calc R . .
H16B H 0.8451 0.6652 0.8943 0.295 Uiso 1 1 calc R . .
H16C H 0.9249 0.7215 0.8572 0.295 Uiso 1 1 calc R . .
C16' C 0.4256(19) 0.7908(9) 0.1267(9) 0.230(9) Uani 1 1 d . . .
H16D H 0.4093 0.8136 0.1761 0.346 Uiso 1 1 calc R . .
H16E H 0.4147 0.8286 0.0934 0.346 Uiso 1 1 calc R . .
H16F H 0.5136 0.7737 0.1309 0.346 Uiso 1 1 calc R . .
C17 C 0.9388(8) 0.9290(7) 0.8196(6) 0.127(3) Uani 1 1 d . . .
H17A H 1.0020 0.9608 0.8578 0.191 Uiso 1 1 calc R . .
H17B H 0.9353 0.9472 0.7720 0.191 Uiso 1 1 calc R . .
H17C H 0.9640 0.8761 0.8140 0.191 Uiso 1 1 calc R . .
C17' C 0.3067(12) 0.4861(7) 0.0555(6) 0.145(4) Uani 1 1 d . . .
H17D H 0.3814 0.4696 0.0330 0.218 Uiso 1 1 calc R . .
H17E H 0.2461 0.5081 0.0196 0.218 Uiso 1 1 calc R . .
H17F H 0.2645 0.4423 0.0693 0.218 Uiso 1 1 calc R . .
C18 C 0.7974(9) 1.0093(7) 0.9357(6) 0.141(4) Uani 1 1 d . . .
H18A H 0.8888 1.0247 0.9513 0.212 Uiso 1 1 calc R . .
H18B H 0.7656 0.9882 0.9756 0.212 Uiso 1 1 calc R . .
H18C H 0.7491 1.0537 0.9255 0.212 Uiso 1 1 calc R . .
C18' C 0.5430(8) 0.5663(7) 0.1591(6) 0.128(4) Uani 1 1 d . . .
H18D H 0.5731 0.5343 0.1174 0.192 Uiso 1 1 calc R . .
H18E H 0.5755 0.5480 0.2056 0.192 Uiso 1 1 calc R . .
H18F H 0.5746 0.6191 0.1626 0.192 Uiso 1 1 calc R . .
C21' C 0.1969(9) 0.4657(5) 0.3190(5) 0.099(2) Uani 1 1 d . . .
H21A H 0.1331 0.4391 0.2767 0.119 Uiso 1 1 calc R . .
H21B H 0.2838 0.4592 0.3061 0.119 Uiso 1 1 calc R . .
C21 C 0.4887(8) 1.0260(5) 0.6831(5) 0.091(2) Uani 1 1 d . . .
H21C H 0.5779 1.0334 0.6746 0.109 Uiso 1 1 calc R . .
H21D H 0.4844 1.0481 0.7355 0.109 Uiso 1 1 calc R . .
C22' C 0.1872(11) 0.4341(6) 0.3876(5) 0.118(3) Uani 1 1 d . . .
H22A H 0.1222 0.3910 0.3762 0.142 Uiso 1 1 calc R . .
H22B H 0.2710 0.4153 0.4077 0.142 Uiso 1 1 calc R . .
C22 C 0.3967(12) 1.0632(7) 0.6303(8) 0.161(5) Uani 1 1 d . . .
H22C H 0.3481 1.1012 0.6584 0.193 Uiso 1 1 calc R . .
H22D H 0.4442 1.0894 0.5988 0.193 Uiso 1 1 calc R . .
C23' C 0.1498(14) 0.4949(6) 0.4419(6) 0.145(4) Uani 1 1 d . . .
H23A H 0.2201 0.5077 0.4853 0.173 Uiso 1 1 calc R . .
H23B H 0.0724 0.4778 0.4598 0.173 Uiso 1 1 calc R . .
C23 C 0.3076(13) 1.0018(7) 0.5831(7) 0.152(5) Uani 1 1 d . . .
H23C H 0.2202 1.0073 0.5955 0.183 Uiso 1 1 calc R . .
H23D H 0.3033 1.0055 0.5298 0.183 Uiso 1 1 calc R . .
C24' C 0.1227(11) 0.5626(6) 0.4069(5) 0.121(3) Uani 1 1 d . . .
H24A H 0.1669 0.6087 0.4394 0.145 Uiso 1 1 calc R . .
H24B H 0.0292 0.5700 0.3982 0.145 Uiso 1 1 calc R . .
C24 C 0.3538(11) 0.9283(6) 0.5966(6) 0.138(4) Uani 1 1 d . . .
H24C H 0.3957 0.9043 0.5551 0.166 Uiso 1 1 calc R . .
H24D H 0.2816 0.8939 0.6012 0.166 Uiso 1 1 calc R . .
C31 C 0.7149(11) 0.8958(7) 0.6086(6) 0.133(4) Uani 1 1 d . . .
H31A H 0.7372 0.9482 0.6360 0.160 Uiso 1 1 calc R . .
H31B H 0.6332 0.8962 0.5736 0.160 Uiso 1 1 calc R . .
C31' C 0.5267(9) 0.7105(7) 0.3441(7) 0.135(4) Uani 1 1 d . . .
H31C H 0.5038 0.7578 0.3744 0.162 Uiso 1 1 calc R . .
H31D H 0.5413 0.7215 0.2952 0.162 Uiso 1 1 calc R . .
C32 C 0.8196(13) 0.8687(7) 0.5664(7) 0.154(5) Uani 1 1 d . . .
H32A H 0.7833 0.8502 0.5133 0.185 Uiso 1 1 calc R . .
H32B H 0.8836 0.9111 0.5691 0.185 Uiso 1 1 calc R . .
C32' C 0.6452(10) 0.6769(11) 0.3848(8) 0.226(9) Uani 1 1 d . . .
H32C H 0.6944 0.6496 0.3483 0.271 Uiso 1 1 calc R . .
H32D H 0.7021 0.7180 0.4177 0.271 Uiso 1 1 calc R . .
C33' C 0.6011(10) 0.6269(8) 0.4267(7) 0.147(5) Uani 1 1 d . . .
H33A H 0.6040 0.6526 0.4788 0.177 Uiso 1 1 calc R . .
H33B H 0.6551 0.5823 0.4269 0.177 Uiso 1 1 calc R . .
C33 C 0.8810(11) 0.8070(8) 0.5999(7) 0.154(5) Uani 1 1 d . . .
H33C H 0.9632 0.8255 0.6328 0.185 Uiso 1 1 calc R . .
H33D H 0.8978 0.7650 0.5609 0.185 Uiso 1 1 calc R . .
C34 C 0.7846(10) 0.7807(6) 0.6444(6) 0.120(3) Uani 1 1 d . . .
H34A H 0.7328 0.7353 0.6154 0.144 Uiso 1 1 calc R . .
H34B H 0.8298 0.7670 0.6915 0.144 Uiso 1 1 calc R . .
C34' C 0.4652(10) 0.6023(7) 0.3908(6) 0.136(4) Uani 1 1 d . . .
H34C H 0.4601 0.5480 0.3674 0.164 Uiso 1 1 calc R . .
H34D H 0.4082 0.6086 0.4288 0.164 Uiso 1 1 calc R . .
B3' B 0.2349(8) 0.8063(5) 0.2979(5) 0.077(2) Uani 1 1 d . . .
H3' H 0.3344 0.8067 0.2839 0.093 Uiso 1 1 calc R . .
B3 B 0.4156(7) 0.7283(4) 0.6320(4) 0.0701(18) Uani 1 1 d . . .
H3 H 0.4471 0.7532 0.5853 0.084 Uiso 1 1 calc R . .
B4 B 0.5178(8) 0.6884(5) 0.7013(5) 0.0737(19) Uani 1 1 d . . .
H4 H 0.6245 0.6843 0.7055 0.088 Uiso 1 1 calc R . .
B4' B 0.1906(10) 0.7714(5) 0.3757(5) 0.090(2) Uani 1 1 d . . .
H4' H 0.2563 0.7469 0.4191 0.108 Uiso 1 1 calc R . .
B5' B 0.0308(9) 0.7396(5) 0.3468(6) 0.093(3) Uani 1 1 d . . .
H5' H -0.0145 0.6911 0.3670 0.112 Uiso 1 1 calc R . .
B5 B 0.4410(7) 0.7010(4) 0.7776(4) 0.0672(17) Uani 1 1 d . . .
H5 H 0.4929 0.7096 0.8368 0.081 Uiso 1 1 calc R . .
B6' B -0.0223(11) 0.8549(7) 0.2570(10) 0.132(5) Uani 1 1 d . . .
H6' H -0.0921 0.8816 0.2172 0.159 Uiso 1 1 calc R . .
B6 B 0.1933(9) 0.6857(6) 0.6943(6) 0.094(3) Uani 1 1 d . . .
H6 H 0.0868 0.6862 0.6932 0.113 Uiso 1 1 calc R . .
B7 B 0.2641(9) 0.6737(6) 0.6107(5) 0.093(3) Uani 1 1 d . . .
H7 H 0.2028 0.6660 0.5540 0.112 Uiso 1 1 calc R . .
B7' B 0.1436(9) 0.8883(6) 0.2830(7) 0.107(3) Uani 1 1 d . . .
H7' H 0.1834 0.9372 0.2608 0.128 Uiso 1 1 calc R . .
B8 B 0.4114(9) 0.6267(5) 0.6277(5) 0.085(2) Uani 1 1 d . . .
H8 H 0.4480 0.5878 0.5824 0.103 Uiso 1 1 calc R . .
B8' B 0.2003(11) 0.8735(6) 0.3775(7) 0.111(3) Uani 1 1 d . . .
H8' H 0.2753 0.9124 0.4172 0.133 Uiso 1 1 calc R . .
B9 B 0.4311(9) 0.6087(5) 0.7222(6) 0.090(2) Uani 1 1 d . . .
H9 H 0.4813 0.5580 0.7396 0.108 Uiso 1 1 calc R . .
B9' B 0.0677(14) 0.8296(7) 0.4080(8) 0.134(5) Uani 1 1 d . . .
H9' H 0.0557 0.8403 0.4681 0.161 Uiso 1 1 calc R . .
B10 B 0.2973(9) 0.6443(6) 0.7616(6) 0.092(3) Uani 1 1 d . . .
H10 H 0.2598 0.6168 0.8050 0.110 Uiso 1 1 calc R . .
B10' B -0.0686(11) 0.8179(7) 0.3325(10) 0.139(5) Uani 1 1 d . . .
H10' H -0.1703 0.8199 0.3430 0.166 Uiso 1 1 calc R . .
B11 B 0.2725(9) 0.5997(6) 0.6659(6) 0.095(3) Uani 1 1 d . . .
H11 H 0.2179 0.5433 0.6455 0.114 Uiso 1 1 calc R . .
B11' B 0.0353(14) 0.9015(7) 0.3480(11) 0.153(6) Uani 1 1 d . . .
H11' H 0.0024 0.9593 0.3686 0.183 Uiso 1 1 calc R . .

loop_
_atom_site_aniso_label
_atom_site_aniso_U_11
_atom_site_aniso_U_22
_atom_site_aniso_U_33
_atom_site_aniso_U_23
_atom_site_aniso_U_13
_atom_site_aniso_U_12
Sm1 0.05793(18) 0.0630(2) 0.0694(2) 0.01029(14) 0.01618(13) 0.00232(13)
Sm1' 0.05736(18) 0.0649(2) 0.0729(2) 0.01586(15) 0.01220(14) 0.00420(13)
Si1' 0.165(3) 0.138(3) 0.114(2) 0.0648(19) 0.0553(19) 0.030(2)
Si1 0.163(3) 0.125(3) 0.1053(19) 0.0449(17) -0.0226(18) 0.0078(19)
Si2' 0.0710(11) 0.0945(16) 0.0752(11) 0.0169(10) 0.0204(9) 0.0050(9)
Si2 0.0536(9) 0.0956(16) 0.1007(14) 0.0176(11) 0.0064(9) 0.0046(9)
O1 0.081(3) 0.069(3) 0.101(3) 0.026(2) -0.001(2) 0.010(2)
O1' 0.102(3) 0.067(3) 0.073(3) 0.017(2) 0.029(2) 0.006(2)
O2 0.080(3) 0.071(3) 0.095(3) 0.023(2) 0.037(2) 0.009(2)
O2' 0.069(3) 0.089(4) 0.077(3) 0.020(2) 0.002(2) 0.001(2)
N2' 0.084(4) 0.098(5) 0.067(3) 0.024(3) 0.019(3) 0.007(3)
N1 0.068(3) 0.101(5) 0.105(5) -0.012(4) 0.036(3) -0.001(3)
N1' 0.061(3) 0.107(6) 0.112(5) 0.012(4) -0.001(3) -0.009(3)
N2 0.079(3) 0.091(4) 0.072(3) 0.019(3) 0.000(3) 0.003(3)
C1 0.071(4) 0.077(5) 0.085(4) 0.009(3) 0.023(3) -0.004(3)
C1' 0.058(4) 0.074(6) 0.198(10) 0.031(6) 0.030(5) 0.009(3)
C2 0.075(4) 0.080(5) 0.091(5) 0.013(4) 0.003(3) -0.002(3)
C2' 0.083(5) 0.075(6) 0.134(7) 0.043(5) 0.022(4) 0.007(4)
C11 0.082(5) 0.096(6) 0.106(6) 0.010(4) 0.038(4) -0.004(4)
C11' 0.064(5) 0.114(9) 0.260(14) 0.069(9) 0.011(6) 0.009(5)
C12 0.182(10) 0.112(8) 0.136(8) 0.000(6) 0.109(8) 0.007(7)
C12' 0.113(8) 0.102(9) 0.241(14) 0.053(9) -0.074(9) -0.024(6)
C13 0.109(7) 0.103(8) 0.166(9) 0.015(6) 0.059(6) 0.020(5)
C13' 0.090(6) 0.115(9) 0.235(13) 0.054(8) 0.017(7) -0.022(5)
C14 0.122(7) 0.139(9) 0.147(9) -0.058(7) 0.063(7) -0.025(6)
C14' 0.099(7) 0.120(9) 0.194(12) -0.029(8) -0.030(7) -0.008(6)
C15' 1.25(8) 0.49(3) 0.097(11) 0.124(18) -0.07(2) -0.518
C15 0.87(7) 0.45(4) 0.120(12) 0.116(18) 0.04(2) 0.41(5)
C16 0.250(17) 0.140(13) 0.207(15) 0.071(10) 0.009(13) 0.080(12)
C16' 0.37(3) 0.132(14) 0.214(15) 0.044(11) 0.122(16) -0.083(14)
C17 0.064(4) 0.168(10) 0.154(9) 0.035(7) 0.023(5) 0.009(5)
C17' 0.176(11) 0.139(10) 0.116(7) -0.023(6) 0.056(7) -0.008(7)
C18 0.090(6) 0.150(10) 0.155(9) -0.034(7) -0.002(6) -0.007(6)
C18' 0.078(5) 0.181(11) 0.147(8) 0.070(8) 0.042(5) 0.024(6)
C21' 0.130(7) 0.074(6) 0.100(6) 0.022(4) 0.029(5) 0.024(4)
C21 0.088(5) 0.064(5) 0.122(6) 0.024(4) 0.015(4) 0.006(3)
C22' 0.177(10) 0.083(7) 0.108(6) 0.027(5) 0.050(6) 0.018(6)
C22 0.152(10) 0.098(10) 0.223(14) 0.053(9) -0.026(9) 0.012(7)
C23' 0.242(13) 0.112(9) 0.110(7) 0.052(6) 0.077(8) 0.049(8)
C23 0.184(11) 0.111(10) 0.144(9) 0.027(7) -0.038(8) 0.044(8)
C24' 0.180(10) 0.097(7) 0.104(6) 0.028(5) 0.067(6) 0.027(6)
C24 0.138(8) 0.118(9) 0.144(9) 0.055(7) -0.046(7) -0.005(6)
C31 0.157(9) 0.126(9) 0.162(9) 0.073(7) 0.102(8) 0.058(7)
C31' 0.086(6) 0.154(10) 0.166(9) 0.082(8) -0.024(6) -0.039(6)
C32 0.201(12) 0.132(10) 0.180(11) 0.060(8) 0.141(10) 0.055(8)
C32' 0.088(7) 0.40(3) 0.202(13) 0.178(16) -0.054(8) -0.079(11)
C33' 0.104(7) 0.176(12) 0.158(10) 0.079(9) -0.037(7) -0.007(7)
C33 0.138(8) 0.188(12) 0.197(11) 0.114(10) 0.113(8) 0.087(8)
C34 0.129(7) 0.112(8) 0.152(8) 0.060(6) 0.080(7) 0.052(6)
C34' 0.113(7) 0.143(10) 0.151(9) 0.077(8) -0.030(6) -0.015(6)
B3' 0.078(5) 0.057(5) 0.105(6) 0.019(4) 0.034(4) 0.001(3)
B3 0.080(4) 0.065(5) 0.063(4) 0.005(3) 0.011(3) -0.005(3)
B4 0.071(4) 0.061(5) 0.094(5) 0.022(4) 0.017(4) 0.009(3)
B4' 0.109(6) 0.072(6) 0.100(6) 0.015(4) 0.052(5) 0.011(4)
B5' 0.081(5) 0.068(6) 0.152(9) 0.032(5) 0.063(6) 0.015(4)
B5 0.073(4) 0.067(5) 0.065(4) 0.019(3) 0.012(3) -0.001(3)
B6' 0.095(7) 0.089(9) 0.234(16) 0.060(9) 0.051(9) 0.033(6)
B6 0.072(5) 0.097(7) 0.112(7) 0.020(5) 0.011(4) -0.016(4)
B7 0.093(6) 0.087(7) 0.089(6) 0.009(5) -0.005(4) -0.012(5)
B7' 0.090(6) 0.071(7) 0.175(11) 0.043(6) 0.046(6) 0.012(4)
B8 0.105(6) 0.060(5) 0.093(6) 0.009(4) 0.026(5) -0.001(4)
B8' 0.123(8) 0.075(7) 0.143(9) -0.001(6) 0.066(7) 0.000(5)
B9 0.102(6) 0.060(6) 0.113(7) 0.024(4) 0.024(5) 0.001(4)
B9' 0.167(12) 0.080(8) 0.186(12) 0.015(7) 0.124(11) 0.016(7)
B10 0.096(6) 0.077(7) 0.110(7) 0.032(5) 0.029(5) -0.013(4)
B10' 0.094(7) 0.083(8) 0.267(17) 0.037(9) 0.102(10) 0.021(5)
B11 0.096(6) 0.066(6) 0.118(7) 0.011(5) 0.013(5) -0.016(4)
B11' 0.149(11) 0.061(8) 0.28(2) 0.037(9) 0.130(13) 0.026(7)

loop_
_geom_bond_atom_site_label_1
_geom_bond_atom_site_label_2
_geom_bond_distance
_geom_bond_site_symmetry_2
_geom_bond_publ_flag
Sm1 N2 2.328(5) . ?
Sm1 O1 2.488(5) . ?
Sm1 O2 2.521(4) . ?
Sm1 N1 2.626(6) . ?
Sm1 B4 2.654(8) . ?
Sm1 B3 2.670(7) . ?
Sm1 B5 2.791(7) . ?
Sm1 C2 2.804(7) . ?
Sm1 C1 2.894(7) . ?
Sm1' N2' 2.330(5) . ?
Sm1' O1' 2.488(4) . ?
Sm1' O2' 2.496(4) . ?
Sm1' N1' 2.614(6) . ?
Sm1' B3' 2.624(8) . ?
Sm1' B4' 2.677(9) . ?
Sm1' C2' 2.786(7) . ?
Sm1' B5' 2.825(8) . ?
Sm1' C1' 2.911(7) . ?
Si1' C15' 1.576(18) . ?
Si1' N2' 1.701(6) . ?
Si1' C16' 1.811(14) . ?
Si1 C15 1.635(18) . ?
Si1 N2 1.701(6) . ?
Si1 C16 1.818(14) . ?
Si2' N2' 1.685(7) . ?
Si2' C18' 1.849(8) . ?
Si2' C17' 1.876(10) . ?
Si2 N2 1.698(7) . ?
Si2 C17 1.850(8) . ?
Si2 C18 1.852(10) . ?
O1 C21 1.461(9) . ?
O1 C24 1.465(10) . ?
O1' C24' 1.456(8) . ?
O1' C21' 1.474(9) . ?
O2 C31 1.420(9) . ?
O2 C34 1.448(9) . ?
O2' C34' 1.416(10) . ?
O2' C31' 1.448(10) . ?
N1 C14 1.429(10) . ?
N1 C12 1.431(12) . ?
N1 C13 1.550(12) . ?
N1' C14' 1.424(12) . ?
N1' C12' 1.445(12) . ?
N1' C13' 1.483(12) . ?
C1 C11 1.523(10) . ?
C1 B5 1.598(10) . ?
C1 C2 1.600(10) . ?
C1 B6 1.725(11) . ?
C1 B10 1.754(12) . ?
C1' C11' 1.560(14) . ?
C1' B5' 1.604(14) . ?
C1' C2' 1.606(11) . ?
C1' B10' 1.688(15) . ?
C1' B6' 1.741(14) . ?
C2 B3 1.708(11) . ?
C2 B6 1.745(12) . ?
C2 B7 1.758(12) . ?
C2' B3' 1.674(12) . ?
C2' B6' 1.744(13) . ?
C2' B7' 1.754(14) . ?
C11 C12 1.500(13) . ?
C11' C12' 1.615(16) . ?
C21' C22' 1.453(11) . ?
C21 C22 1.475(13) . ?
C22' C23' 1.430(12) . ?
C22 C23 1.456(15) . ?
C23' C24' 1.442(12) . ?
C23 C24 1.423(13) . ?
C31 C32 1.469(11) . ?
C31' C32' 1.507(15) . ?
C32 C33 1.432(13) . ?
C32' C33' 1.361(14) . ?
C33' C34' 1.470(13) . ?
C33 C34 1.489(12) . ?
B3' B4' 1.743(12) . ?
B3' B7' 1.766(12) . ?
B3' B8' 1.792(13) . ?
B3 B4 1.748(11) . ?
B3 B8 1.761(12) . ?
B3 B7 1.768(12) . ?
B4 B5 1.689(10) . ?
B4 B9 1.762(12) . ?
B4 B8 1.769(12) . ?
B4' B5' 1.701(14) . ?
B4' B9' 1.761(13) . ?
B4' B8' 1.777(14) . ?
B5' B10' 1.757(14) . ?
B5' B9' 1.762(16) . ?
B5 B10 1.723(11) . ?
B5 B9 1.745(12) . ?
B6' B11' 1.71(2) . ?
B6' B10' 1.731(19) . ?
B6' B7' 1.762(16) . ?
B6 B10 1.748(14) . ?
B6 B7 1.769(14) . ?
B6 B11 1.770(14) . ?
B7 B11 1.752(14) . ?
B7 B8 1.755(14) . ?
B7' B11' 1.744(16) . ?
B7' B8' 1.775(17) . ?
B8 B9 1.765(13) . ?
B8 B11 1.778(13) . ?
B8' B9' 1.763(15) . ?
B8' B11' 1.808(19) . ?
B9 B10 1.742(13) . ?
B9 B11 1.772(14) . ?
B9' B10' 1.78(2) . ?
B9' B11' 1.79(2) . ?
B10 B11 1.751(14) . ?
B10' B11' 1.749(18) . ?
